data_4076536
loop_
_publ_author_name
'West, Joseph K.'
'Stahl, Lothar'

_publ_section_title
;
 Insertions of Cyclic and Acyclic Germanium and Tin Heterocarbenoids into
 Phosphorus--Chlorine Bonds: Syntheses, Structures, and Reactivities
;
_journal_issue 5
_journal_name_full Organometallics
_journal_page_first 2042
_journal_paper_doi 10.1021/om3000168
_journal_volume 31
_journal_year 2012
_chemical_formula_sum 'C26 H47 Cl2 Ge2 N4 P Si2'
_chemical_formula_weight 718.91
_chemical_name_systematic
;

 ?

;
_space_group_IT_number 14
_symmetry_cell_setting monoclinic
_symmetry_space_group_name_Hall '-P 2yn'
_symmetry_space_group_name_H-M 'P 1 21/n 1'
_atom_sites_solution_hydrogens geom
_atom_sites_solution_primary direct
_atom_sites_solution_secondary difmap
_audit_creation_method SHELXL-97
_cell_angle_alpha 90.00
_cell_angle_beta 107.715(2)
_cell_angle_gamma 90.00
_cell_formula_units_Z 4
_cell_length_a 17.330(3)
_cell_length_b 10.0397(16)
_cell_length_c 22.406(4)
_cell_measurement_reflns_used 8654
_cell_measurement_temperature 173(2)
_cell_measurement_theta_max 28.12
_cell_measurement_theta_min 2.24
_cell_volume 3713.5(11)
_computing_cell_refinement 'Bruker SMART'
_computing_data_collection 'Bruker SMART'
_computing_data_reduction 'Bruker SAINT'
_computing_molecular_graphics 'Bruker SHELXTL'
_computing_publication_material 'Bruker SHELXTL'
_computing_structure_refinement 'SHELXL-97 (Sheldrick, 1997)'
_computing_structure_solution 'SHELXS-97 (Sheldrick, 1990)'
_diffrn_ambient_temperature 173(2)
_diffrn_measured_fraction_theta_full 0.995
_diffrn_measured_fraction_theta_max 0.995
_diffrn_measurement_device_type 'CCD area detector'
_diffrn_measurement_method 'phi and omega scans'
_diffrn_radiation_monochromator graphite
_diffrn_radiation_source 'fine-focus sealed tube'
_diffrn_radiation_type MoK\a
_diffrn_radiation_wavelength 0.71073
_diffrn_reflns_av_R_equivalents 0.0242
_diffrn_reflns_av_sigmaI/netI 0.0195
_diffrn_reflns_limit_h_max 22
_diffrn_reflns_limit_h_min -22
_diffrn_reflns_limit_k_max 12
_diffrn_reflns_limit_k_min -12
_diffrn_reflns_limit_l_max 27
_diffrn_reflns_limit_l_min -28
_diffrn_reflns_number 30238
_diffrn_reflns_theta_full 27.00
_diffrn_reflns_theta_max 27.00
_diffrn_reflns_theta_min 1.77
_exptl_absorpt_coefficient_mu 1.891
_exptl_absorpt_correction_T_max 0.5657
_exptl_absorpt_correction_T_min 0.4901
_exptl_absorpt_correction_type multi-scan
_exptl_absorpt_process_details SADABS
_exptl_crystal_colour colorless
_exptl_crystal_density_diffrn 1.286
_exptl_crystal_density_meas 0
_exptl_crystal_density_method 'not measured'
_exptl_crystal_description chunk
_exptl_crystal_F_000 1488
_exptl_crystal_size_max 0.44
_exptl_crystal_size_mid 0.39
_exptl_crystal_size_min 0.34
_refine_diff_density_max 0.654
_refine_diff_density_min -0.427
_refine_diff_density_rms 0.073
_refine_ls_extinction_method none
_refine_ls_goodness_of_fit_ref 1.084
_refine_ls_hydrogen_treatment constr
_refine_ls_matrix_type full
_refine_ls_number_parameters 368
_refine_ls_number_reflns 8071
_refine_ls_number_restraints 0
_refine_ls_restrained_S_all 1.084
_refine_ls_R_factor_all 0.0306
_refine_ls_R_factor_gt 0.0273
_refine_ls_shift/su_max 0.002
_refine_ls_shift/su_mean 0.000
_refine_ls_structure_factor_coef Fsqd
_refine_ls_weighting_details 'calc w=1/[\s^2^(Fo^2^)+(0.0516P)^2^+1.0046P] where P=(Fo^2^+2Fc^2^)/3'
_refine_ls_weighting_scheme calc
_refine_ls_wR_factor_gt 0.0815
_refine_ls_wR_factor_ref 0.0834
_reflns_number_gt 7273
_reflns_number_total 8071
_reflns_threshold_expression >2sigma(I)
_cod_data_source_file om3000168_si_001.cif
_cod_data_source_block 5
_cod_depositor_comments
;
The following automatic conversions were performed:

'_symmetry_cell_setting' value 'Monoclinic' changed to 'monoclinic'
according to /home/saulius/struct/CIF-dictionaries/cif_core.dic
dictionary named 'cif_core.dic' version 2.4.1 from 2010-06-29.

Automatic conversion script
Id: cif_fix_values 1715 2011-07-08 13:25:40Z adriana 
;
_cod_original_cell_volume 3713.5(10)
_cod_original_sg_symbol_H-M P2(1)/n
_cod_database_code 4076536

loop_
_symmetry_equiv_pos_as_xyz
'x, y, z'
'-x+1/2, y+1/2, -z+1/2'
'-x, -y, -z'
'x-1/2, -y-1/2, z-1/2'

loop_
_atom_site_label
_atom_site_type_symbol
_atom_site_fract_x
_atom_site_fract_y
_atom_site_fract_z
_atom_site_U_iso_or_equiv
_atom_site_adp_type
_atom_site_occupancy
_atom_site_symmetry_multiplicity
_atom_site_calc_flag
_atom_site_refinement_flags
_atom_site_disorder_assembly
_atom_site_disorder_group
Ge1 Ge 0.813623(11) 0.320543(17) 0.056259(8) 0.02608(6) Uani 1 1 d . . .
Ge2 Ge 0.958172(11) 0.498981(17) 0.194296(8) 0.02534(6) Uani 1 1 d . A .
P1 P 0.93662(3) 0.43434(4) 0.09093(2) 0.02668(10) Uani 1 1 d . . .
Si1 Si 0.67865(3) 0.28715(5) 0.08290(3) 0.03204(12) Uani 1 1 d . . .
Si2 Si 1.07695(3) 0.50024(5) 0.29944(3) 0.03290(12) Uani 1 1 d . A .
Cl1 Cl 0.82224(4) 0.24539(6) -0.03366(2) 0.04817(14) Uani 1 1 d . . .
Cl2 Cl 0.85241(3) 0.62726(6) 0.18350(3) 0.04968(14) Uani 1 1 d . . .
N1 N 0.71937(9) 0.41110(15) 0.04671(7) 0.0309(3) Uani 1 1 d . . .
N2 N 0.76893(9) 0.19694(14) 0.09606(7) 0.0298(3) Uani 1 1 d . . .
N3 N 0.98766(9) 0.40943(16) 0.26909(7) 0.0314(3) Uani 1 1 d . . .
N4 N 1.05402(10) 0.58660(16) 0.22898(7) 0.0330(3) Uani 1 1 d . . .
C1 C 0.65550(15) 0.3422(3) 0.15501(11) 0.0506(6) Uani 1 1 d . . .
H1A H 0.6536 0.2644 0.1809 0.076 Uiso 1 1 calc R . .
H1B H 0.6030 0.3877 0.1433 0.076 Uiso 1 1 calc R . .
H1C H 0.6978 0.4034 0.1787 0.076 Uiso 1 1 calc R . .
C2 C 0.58619(14) 0.2032(3) 0.03187(12) 0.0519(6) Uani 1 1 d . . .
H2A H 0.5954 0.1759 -0.0074 0.078 Uiso 1 1 calc R . .
H2B H 0.5403 0.2651 0.0227 0.078 Uiso 1 1 calc R . .
H2C H 0.5742 0.1246 0.0534 0.078 Uiso 1 1 calc R . .
C3 C 1.08326(17) 0.6084(3) 0.36840(11) 0.0575(6) Uani 1 1 d . . .
H3A H 1.1310 0.6661 0.3766 0.086 Uiso 1 1 calc R A .
H3B H 1.0878 0.5525 0.4052 0.086 Uiso 1 1 calc R . .
H3C H 1.0344 0.6634 0.3597 0.086 Uiso 1 1 calc R . .
C4 C 1.16982(14) 0.3954(3) 0.31857(13) 0.0573(6) Uani 1 1 d . . .
H4A H 1.1669 0.3354 0.2835 0.086 Uiso 1 1 calc R A .
H4B H 1.1739 0.3429 0.3563 0.086 Uiso 1 1 calc R . .
H4C H 1.2176 0.4528 0.3260 0.086 Uiso 1 1 calc R . .
C10 C 0.68561(13) 0.52876(19) 0.00860(10) 0.0398(5) Uani 1 1 d . . .
C11 C 0.64114(15) 0.6146(2) 0.04410(13) 0.0548(6) Uani 1 1 d . . .
H11A H 0.5965 0.5633 0.0510 0.082 Uiso 1 1 calc R . .
H11B H 0.6195 0.6943 0.0194 0.082 Uiso 1 1 calc R . .
H11C H 0.6789 0.6410 0.0846 0.082 Uiso 1 1 calc R . .
C12 C 0.62661(18) 0.4850(3) -0.05512(13) 0.0642(8) Uani 1 1 d . . .
H12A H 0.6549 0.4260 -0.0764 0.096 Uiso 1 1 calc R . .
H12B H 0.6068 0.5637 -0.0811 0.096 Uiso 1 1 calc R . .
H12C H 0.5807 0.4374 -0.0482 0.096 Uiso 1 1 calc R . .
C13 C 0.75376(14) 0.6102(2) -0.00298(11) 0.0453(5) Uani 1 1 d . . .
H13A H 0.7912 0.6392 0.0372 0.068 Uiso 1 1 calc R . .
H13B H 0.7310 0.6884 -0.0284 0.068 Uiso 1 1 calc R . .
H13C H 0.7830 0.5555 -0.0252 0.068 Uiso 1 1 calc R . .
C20 C 0.78800(13) 0.05324(19) 0.10570(11) 0.0412(5) Uani 1 1 d . . .
C21 C 0.87837(15) 0.0338(2) 0.11673(15) 0.0594(7) Uani 1 1 d . . .
H21A H 0.8923 0.0617 0.0794 0.089 Uiso 1 1 calc R . .
H21B H 0.8921 -0.0605 0.1252 0.089 Uiso 1 1 calc R . .
H21C H 0.9088 0.0875 0.1527 0.089 Uiso 1 1 calc R . .
C22 C 0.74159(18) -0.0279(2) 0.04787(15) 0.0627(7) Uani 1 1 d . . .
H22A H 0.6832 -0.0198 0.0413 0.094 Uiso 1 1 calc R . .
H22B H 0.7575 -0.1218 0.0544 0.094 Uiso 1 1 calc R . .
H22C H 0.7544 0.0059 0.0109 0.094 Uiso 1 1 calc R . .
C23 C 0.76523(19) 0.0056(2) 0.16271(15) 0.0620(7) Uani 1 1 d . . .
H23A H 0.7993 0.0508 0.2003 0.093 Uiso 1 1 calc R . .
H23B H 0.7736 -0.0908 0.1675 0.093 Uiso 1 1 calc R . .
H23C H 0.7082 0.0262 0.1570 0.093 Uiso 1 1 calc R . .
C30 C 0.94713(14) 0.3082(3) 0.29661(10) 0.0492(6) Uani 1 1 d . . .
C31 C 0.9565(2) 0.3471(4) 0.36447(12) 0.0969(14) Uani 1 1 d . . .
H31A H 1.0139 0.3442 0.3890 0.145 Uiso 1 1 calc R . .
H31B H 0.9260 0.2845 0.3822 0.145 Uiso 1 1 calc R . .
H31C H 0.9355 0.4374 0.3656 0.145 Uiso 1 1 calc R . .
C32 C 0.9857(2) 0.1712(3) 0.29457(17) 0.0831(11) Uani 1 1 d . . .
H32A H 0.9781 0.1460 0.2509 0.125 Uiso 1 1 calc R . .
H32B H 0.9598 0.1047 0.3142 0.125 Uiso 1 1 calc R . .
H32C H 1.0437 0.1753 0.3173 0.125 Uiso 1 1 calc R . .
C33 C 0.85725(14) 0.3050(3) 0.26021(11) 0.0535(6) Uani 1 1 d . . .
H33A H 0.8337 0.3934 0.2613 0.080 Uiso 1 1 calc R . .
H33B H 0.8298 0.2398 0.2793 0.080 Uiso 1 1 calc R . .
H33C H 0.8504 0.2798 0.2167 0.080 Uiso 1 1 calc R . .
C40A C 1.1062(2) 0.6742(4) 0.20286(17) 0.0376(8) Uani 0.691(5) 1 d P A 1
C40B C 1.0755(6) 0.7190(10) 0.2099(4) 0.044(2) Uani 0.309(5) 1 d P A 2
C41 C 1.1587(2) 0.7583(4) 0.25250(18) 0.0905(12) Uani 1 1 d . . .
C43A C 1.1612(2) 0.5936(4) 0.1760(2) 0.0574(11) Uani 0.691(5) 1 d P A 1
H43A H 1.1935 0.6538 0.1587 0.086 Uiso 0.691(5) 1 calc PR A 1
H43B H 1.1285 0.5355 0.1427 0.086 Uiso 0.691(5) 1 calc PR A 1
H43C H 1.1974 0.5392 0.2092 0.086 Uiso 0.691(5) 1 calc PR A 1
C43B C 1.0402(6) 0.8352(7) 0.2404(4) 0.061(3) Uani 0.309(5) 1 d P A 2
H43D H 1.0499 0.9203 0.2225 0.092 Uiso 0.309(5) 1 calc PR A 2
H43E H 1.0669 0.8358 0.2857 0.092 Uiso 0.309(5) 1 calc PR A 2
H43F H 0.9819 0.8222 0.2320 0.092 Uiso 0.309(5) 1 calc PR A 2
C42 C 1.04757(17) 0.7535(3) 0.14748(14) 0.0631(7) Uani 1 1 d . . .
C50 C 1.01272(11) 0.30493(18) 0.09412(9) 0.0314(4) Uani 1 1 d . . .
C51 C 1.05608(12) 0.2370(2) 0.14748(10) 0.0366(4) Uani 1 1 d . . .
H51 H 1.0464 0.2550 0.1862 0.044 Uiso 1 1 calc R . .
C52 C 1.11383(13) 0.1425(2) 0.14502(12) 0.0480(5) Uani 1 1 d . . .
H52 H 1.1436 0.0969 0.1820 0.058 Uiso 1 1 calc R . .
C53 C 1.12772(15) 0.1153(3) 0.08877(14) 0.0577(7) Uani 1 1 d . . .
H53 H 1.1660 0.0491 0.0867 0.069 Uiso 1 1 calc R . .
C54 C 1.08594(17) 0.1842(3) 0.03561(13) 0.0610(7) Uani 1 1 d . . .
H54 H 1.0961 0.1661 -0.0029 0.073 Uiso 1 1 calc R . .
C55 C 1.02918(14) 0.2798(3) 0.03792(11) 0.0465(5) Uani 1 1 d . . .
H55 H 1.0015 0.3282 0.0012 0.056 Uiso 1 1 calc R . .

loop_
_atom_site_aniso_label
_atom_site_aniso_U_11
_atom_site_aniso_U_22
_atom_site_aniso_U_33
_atom_site_aniso_U_23
_atom_site_aniso_U_13
_atom_site_aniso_U_12
Ge1 0.02803(11) 0.02408(10) 0.02441(10) -0.00256(6) 0.00543(8) 0.00318(7)
Ge2 0.02538(11) 0.02751(10) 0.02181(11) 0.00062(6) 0.00522(8) 0.00279(6)
P1 0.0301(2) 0.0269(2) 0.0229(2) 0.00175(16) 0.00778(18) 0.00159(17)
Si1 0.0254(2) 0.0351(3) 0.0326(3) -0.0023(2) 0.0044(2) 0.0025(2)
Si2 0.0286(3) 0.0399(3) 0.0260(3) -0.0002(2) 0.0020(2) -0.0011(2)
Cl1 0.0538(3) 0.0591(3) 0.0336(3) -0.0185(2) 0.0164(2) -0.0051(2)
Cl2 0.0427(3) 0.0568(3) 0.0427(3) -0.0079(2) 0.0028(2) 0.0244(2)
N1 0.0290(8) 0.0283(7) 0.0317(8) 0.0002(6) 0.0035(6) 0.0071(6)
N2 0.0293(8) 0.0242(7) 0.0341(8) 0.0004(6) 0.0068(7) 0.0019(6)
N3 0.0279(8) 0.0410(8) 0.0226(7) 0.0051(6) 0.0039(6) -0.0021(6)
N4 0.0321(8) 0.0344(8) 0.0297(8) 0.0007(6) 0.0051(7) -0.0059(6)
C1 0.0416(12) 0.0682(15) 0.0461(13) -0.0029(11) 0.0192(10) 0.0110(11)
C2 0.0352(11) 0.0559(13) 0.0540(14) 0.0013(11) -0.0023(10) -0.0062(10)
C3 0.0660(16) 0.0668(16) 0.0348(12) -0.0133(11) 0.0081(11) -0.0123(13)
C4 0.0337(12) 0.0692(16) 0.0583(15) 0.0057(12) -0.0021(11) 0.0079(11)
C10 0.0398(11) 0.0283(9) 0.0400(11) -0.0004(8) -0.0046(9) 0.0070(8)
C11 0.0434(13) 0.0386(11) 0.0779(18) 0.0025(11) 0.0115(12) 0.0166(10)
C12 0.0666(18) 0.0490(13) 0.0498(15) 0.0099(11) -0.0227(13) -0.0002(12)
C13 0.0505(13) 0.0338(10) 0.0458(12) 0.0107(9) 0.0058(10) 0.0069(9)
C20 0.0411(11) 0.0242(9) 0.0557(13) 0.0013(8) 0.0109(10) 0.0016(8)
C21 0.0479(14) 0.0331(11) 0.094(2) 0.0074(12) 0.0161(14) 0.0144(10)
C22 0.0679(17) 0.0323(11) 0.084(2) -0.0182(12) 0.0170(15) -0.0078(11)
C23 0.0743(19) 0.0368(12) 0.0757(19) 0.0192(11) 0.0238(16) 0.0018(11)
C30 0.0451(12) 0.0712(15) 0.0273(10) 0.0139(10) 0.0052(9) -0.0196(11)
C31 0.089(2) 0.173(4) 0.0262(12) 0.0025(17) 0.0153(14) -0.071(2)
C32 0.075(2) 0.0611(17) 0.097(2) 0.0466(17) 0.0035(18) -0.0143(15)
C33 0.0425(12) 0.0837(18) 0.0362(12) -0.0030(11) 0.0148(10) -0.0248(12)
C40A 0.0338(19) 0.0370(18) 0.0419(18) 0.0057(14) 0.0116(15) -0.0048(14)
C40B 0.037(5) 0.042(5) 0.053(5) 0.000(4) 0.011(4) -0.016(4)
C41 0.0603(19) 0.090(2) 0.104(3) 0.022(2) -0.0005(18) -0.0397(17)
C43A 0.055(2) 0.059(2) 0.071(3) 0.0118(18) 0.040(2) -0.0031(17)
C43B 0.088(7) 0.031(4) 0.062(5) 0.000(3) 0.019(5) -0.001(4)
C42 0.0607(16) 0.0586(15) 0.0714(18) 0.0324(14) 0.0220(14) 0.0005(12)
C50 0.0289(9) 0.0331(9) 0.0353(10) -0.0023(7) 0.0143(8) -0.0004(7)
C51 0.0341(10) 0.0385(10) 0.0373(10) -0.0007(8) 0.0109(8) 0.0040(8)
C52 0.0376(11) 0.0439(11) 0.0592(14) 0.0020(10) 0.0097(10) 0.0116(9)
C53 0.0439(13) 0.0587(15) 0.0741(18) -0.0120(13) 0.0231(13) 0.0158(11)
C54 0.0558(15) 0.0782(18) 0.0576(16) -0.0130(13) 0.0302(13) 0.0161(13)
C55 0.0451(12) 0.0608(14) 0.0387(11) -0.0005(10) 0.0202(10) 0.0089(10)

loop_
_atom_type_symbol
_atom_type_description
_atom_type_scat_dispersion_real
_atom_type_scat_dispersion_imag
_atom_type_scat_source
C C 0.0033 0.0016 'International Tables Vol C Tables 4.2.6.8 and 6.1.1.4'
H H 0.0000 0.0000 'International Tables Vol C Tables 4.2.6.8 and 6.1.1.4'
N N 0.0061 0.0033 'International Tables Vol C Tables 4.2.6.8 and 6.1.1.4'
Si Si 0.0817 0.0704 'International Tables Vol C Tables 4.2.6.8 and 6.1.1.4'
P P 0.1023 0.0942 'International Tables Vol C Tables 4.2.6.8 and 6.1.1.4'
Cl Cl 0.1484 0.1585 'International Tables Vol C Tables 4.2.6.8 and 6.1.1.4'
Ge Ge 0.1547 1.8001 'International Tables Vol C Tables 4.2.6.8 and 6.1.1.4'

loop_
_geom_angle_atom_site_label_1
_geom_angle_atom_site_label_2
_geom_angle_atom_site_label_3
_geom_angle
N1 Ge1 N2 84.18(7)
N1 Ge1 Cl1 111.81(5)
N2 Ge1 Cl1 111.73(5)
N1 Ge1 P1 119.32(5)
N2 Ge1 P1 130.42(5)
Cl1 Ge1 P1 99.40(2)
N1 Ge1 Si1 42.00(5)
N2 Ge1 Si1 42.21(5)
Cl1 Ge1 Si1 118.80(2)
P1 Ge1 Si1 141.216(19)
N4 Ge2 N3 83.28(7)
N4 Ge2 Cl2 112.62(6)
N3 Ge2 Cl2 112.35(5)
N4 Ge2 P1 114.03(5)
N3 Ge2 P1 133.65(5)
Cl2 Ge2 P1 100.29(2)
N4 Ge2 Si2 41.52(5)
N3 Ge2 Si2 41.77(5)
Cl2 Ge2 Si2 119.94(2)
P1 Ge2 Si2 138.01(2)
C50 P1 Ge2 105.25(6)
C50 P1 Ge1 103.82(6)
Ge2 P1 Ge1 108.792(19)
N1 Si1 N2 88.86(7)
N1 Si1 C2 115.52(10)
N2 Si1 C2 115.25(10)
N1 Si1 C1 114.53(10)
N2 Si1 C1 115.08(9)
C2 Si1 C1 107.13(12)
N1 Si1 Ge1 44.32(5)
N2 Si1 Ge1 44.58(5)
C2 Si1 Ge1 125.60(9)
C1 Si1 Ge1 127.27(8)
N4 Si2 N3 88.63(8)
N4 Si2 C4 115.73(11)
N3 Si2 C4 113.35(11)
N4 Si2 C3 113.70(11)
N3 Si2 C3 116.65(11)
C4 Si2 C3 108.06(13)
N4 Si2 Ge2 44.29(5)
N3 Si2 Ge2 44.36(5)
C4 Si2 Ge2 126.40(9)
C3 Si2 Ge2 125.54(9)
C10 N1 Si1 134.11(14)
C10 N1 Ge1 130.71(14)
Si1 N1 Ge1 93.68(7)
C20 N2 Si1 132.51(13)
C20 N2 Ge1 128.48(13)
Si1 N2 Ge1 93.21(7)
C30 N3 Si2 132.55(13)
C30 N3 Ge2 133.29(13)
Si2 N3 Ge2 93.87(7)
C40B N4 C40A 29.1(4)
C40B N4 Si2 134.7(4)
C40A N4 Si2 130.38(18)
C40B N4 Ge2 125.8(4)
C40A N4 Ge2 133.79(17)
Si2 N4 Ge2 94.19(8)
N1 C10 C13 109.77(16)
N1 C10 C11 108.94(19)
C13 C10 C11 109.01(18)
N1 C10 C12 110.01(17)
C13 C10 C12 109.0(2)
C11 C10 C12 110.1(2)
N2 C20 C21 108.77(17)
N2 C20 C23 108.95(18)
C21 C20 C23 109.8(2)
N2 C20 C22 110.96(18)
C21 C20 C22 108.5(2)
C23 C20 C22 109.8(2)
N3 C30 C33 109.31(18)
N3 C30 C31 108.7(2)
C33 C30 C31 108.6(2)
N3 C30 C32 109.8(2)
C33 C30 C32 110.4(2)
C31 C30 C32 110.0(3)
C41 C40A N4 110.4(3)
C41 C40A C43A 106.8(3)
N4 C40A C43A 111.7(3)
C41 C40A C42 114.3(3)
N4 C40A C42 106.6(3)
C43A C40A C42 107.1(3)
C42 C40B N4 118.6(6)
C42 C40B C41 123.0(6)
N4 C40B C41 109.0(6)
C42 C40B C43B 101.1(8)
N4 C40B C43B 112.2(7)
C41 C40B C43B 87.4(6)
C40A C41 C40B 29.0(4)
C40B C42 C40A 28.7(4)
C51 C50 C55 118.96(18)
C51 C50 P1 125.25(15)
C55 C50 P1 115.72(16)
C50 C51 C52 120.6(2)
C53 C52 C51 119.9(2)
C54 C53 C52 119.9(2)
C53 C54 C55 120.5(2)
C54 C55 C50 120.1(2)

loop_
_geom_bond_atom_site_label_1
_geom_bond_atom_site_label_2
_geom_bond_distance
Ge1 N1 1.8241(15)
Ge1 N2 1.8317(16)
Ge1 Cl1 2.1985(6)
Ge1 P1 2.3334(6)
Ge1 Si1 2.6057(7)
Ge2 N4 1.8306(16)
Ge2 N3 1.8322(15)
Ge2 Cl2 2.1924(6)
Ge2 P1 2.3234(6)
Ge2 Si2 2.6146(6)
P1 C50 1.8371(19)
Si1 N1 1.7471(17)
Si1 N2 1.7534(16)
Si1 C2 1.863(2)
Si1 C1 1.863(2)
Si2 N4 1.7378(17)
Si2 N3 1.7458(16)
Si2 C4 1.860(2)
Si2 C3 1.864(2)
N1 C10 1.471(2)
N2 C20 1.481(2)
N3 C30 1.473(3)
N4 C40B 1.478(8)
N4 C40A 1.502(4)
C10 C13 1.522(3)
C10 C11 1.530(3)
C10 C12 1.546(3)
C20 C21 1.522(3)
C20 C23 1.524(4)
C20 C22 1.535(3)
C30 C33 1.523(3)
C30 C31 1.530(4)
C30 C32 1.537(4)
C40A C41 1.470(5)
C40A C43A 1.508(6)
C40A C42 1.562(4)
C40B C42 1.378(9)
C40B C41 1.520(9)
C40B C43B 1.566(14)
C50 C51 1.383(3)
C50 C55 1.396(3)
C51 C52 1.392(3)
C52 C53 1.381(4)
C53 C54 1.377(4)
C54 C55 1.386(3)
